data_4082857
loop_
_publ_author_name
'Wang, Zhao'
'Sun, Zheming'
'Hao, Xin-Qi'
'Niu, Jun-Long'
'Wei, Donghui'
'Tu, Tao'
'Gong, Jun-Fang'
'Song, Mao-Ping'

_publ_section_title
;
 Neutral and Cationic NCN Pincer Platinum(II) Complexes with
 1,3-Bis(benzimidazol-2&#x2032;-yl)benzene Ligands: Synthesis, Structures,
 and Their Photophysical Properties
;
_journal_issue 7
_journal_name_full Organometallics
_journal_page_first 1563
_journal_paper_doi 10.1021/om400946n
_journal_volume 33
_journal_year 2014
_chemical_formula_moiety 'C38 H33 Cl N4 O3 Pt'
_chemical_formula_sum 'C38 H33 Cl N4 O3 Pt'
_chemical_formula_weight 824.22
_chemical_name_systematic
;
 ? 
;
_space_group_crystal_system triclinic
_space_group_IT_number 2
_space_group_name_Hall '-P 1'
_space_group_name_H-M_alt 'P -1'
_symmetry_space_group_name_Hall '-P 1'
_symmetry_space_group_name_H-M 'P -1'
_atom_sites_solution_hydrogens geom
_atom_sites_solution_primary heavy
_atom_sites_solution_secondary difmap
_audit_creation_date 2012-09-28
_audit_creation_method
;
  Olex2 1.2
  (compiled 2012.05.09 svn.r2324, GUI svn.r4230)
;
_cell_angle_alpha 105.880(3)
_cell_angle_beta 95.976(3)
_cell_angle_gamma 104.472(3)
_cell_formula_units_Z 2
_cell_length_a 10.3147(4)
_cell_length_b 11.7051(4)
_cell_length_c 15.0053(4)
_cell_measurement_reflns_used 7582
_cell_measurement_temperature 291(2)
_cell_measurement_theta_max 29.2197
_cell_measurement_theta_min 2.9005
_cell_volume 1658.04(11)
_computing_cell_refinement
;
CrysAlisPro, Agilent Technologies,
Version 1.171.36.20 (release 27-06-2012 CrysAlis171 .NET)
(compiled Jul 11 2012,15:38:31)
;
_computing_data_collection
;
CrysAlisPro, Agilent Technologies,
Version 1.171.36.20 (release 27-06-2012 CrysAlis171 .NET)
(compiled Jul 11 2012,15:38:31)
;
_computing_data_reduction
;
CrysAlisPro, Agilent Technologies,
Version 1.171.36.20 (release 27-06-2012 CrysAlis171 .NET)
(compiled Jul 11 2012,15:38:31)
;
_computing_molecular_graphics
;
O. V. Dolomanov, L. J. Bourhis, R. J. Gildea, J. A. K. Howard and H. Puschmann,
OLEX2: a complete structure solution, refinement and analysis program.
J. Appl. Cryst. (2009). 42, 339-341.
;
_computing_publication_material
;
O. V. Dolomanov, L. J. Bourhis, R. J. Gildea, J. A. K. Howard and H. Puschmann,
OLEX2: a complete structure solution, refinement and analysis program.
J. Appl. Cryst. (2009). 42, 339-341.
;
_computing_structure_refinement
;
SHELXL, G.M. Sheldrick, Acta Cryst.
(2008). A64, 112-122
;
_computing_structure_solution
;
SHELXS, G.M. Sheldrick, Acta Cryst.
(2008). A64, 112-122
;
_diffrn_ambient_temperature 291.15
_diffrn_detector_area_resol_mean 16.2312
_diffrn_measured_fraction_theta_full 0.998
_diffrn_measured_fraction_theta_max 0.998
_diffrn_measurement_details
;
  1 omega  -14.00   17.00   1.0000    4.0000
omega____ theta____ kappa____ phi______ frames
    -      -17.1323  -99.0000  -30.0000 31

  2 omega  -13.00   14.00   1.0000    4.0000
omega____ theta____ kappa____ phi______ frames
    -      -17.1323  -99.0000  120.0000 27

  3 omega   60.00   96.00   1.0000    4.0000
omega____ theta____ kappa____ phi______ frames
    -       19.9448  178.0000    0.0000 36

  4 omega  -49.00   41.00   1.0000    4.0000
omega____ theta____ kappa____ phi______ frames
    -       19.9448  -57.0000 -180.0000 90

  5 omega  -36.00   40.00   1.0000    4.0000
omega____ theta____ kappa____ phi______ frames
    -       19.9448  -57.0000  -60.0000 76

  6 omega  -52.00   42.00   1.0000    4.0000
omega____ theta____ kappa____ phi______ frames
    -       19.9448  -37.0000   60.0000 94

  7 omega    0.00   48.00   1.0000    4.0000
omega____ theta____ kappa____ phi______ frames
    -       19.9448   57.0000   90.0000 48

  8 omega   -1.00   36.00   1.0000    4.0000
omega____ theta____ kappa____ phi______ frames
    -       19.9448   57.0000 -120.0000 37
;
_diffrn_measurement_device_type 'Xcalibur, Eos, Gemini'
_diffrn_measurement_method '\w scans'
_diffrn_orient_matrix_UB_11 0.0427904000
_diffrn_orient_matrix_UB_12 0.0602576000
_diffrn_orient_matrix_UB_13 0.0057043000
_diffrn_orient_matrix_UB_21 -0.0578799000
_diffrn_orient_matrix_UB_22 0.0222421000
_diffrn_orient_matrix_UB_23 -0.0017979000
_diffrn_orient_matrix_UB_31 0.0064710000
_diffrn_orient_matrix_UB_32 0.0145213000
_diffrn_orient_matrix_UB_33 0.0496519000
_diffrn_radiation_monochromator graphite
_diffrn_radiation_type 'Mo K\a'
_diffrn_radiation_wavelength 0.7107
_diffrn_reflns_av_R_equivalents 0.0328
_diffrn_reflns_av_unetI/netI 0.0475
_diffrn_reflns_limit_h_max 12
_diffrn_reflns_limit_h_min -12
_diffrn_reflns_limit_k_max 14
_diffrn_reflns_limit_k_min -14
_diffrn_reflns_limit_l_max 18
_diffrn_reflns_limit_l_min -18
_diffrn_reflns_number 13799
_diffrn_reflns_theta_full 26.37
_diffrn_reflns_theta_max 26.37
_diffrn_reflns_theta_min 2.91
_diffrn_source 'Enhance (Mo) X-ray Source'
_exptl_absorpt_coefficient_mu 4.356
_exptl_absorpt_correction_T_max 1.00000
_exptl_absorpt_correction_T_min 0.94130
_exptl_absorpt_correction_type multi-scan
_exptl_absorpt_process_details
;
CrysAlisPro, Agilent Technologies,
Version 1.171.36.20 (release 27-06-2012 CrysAlis171 .NET)
(compiled Jul 11 2012,15:38:31)
Empirical absorption correction using spherical harmonics,
 implemented in SCALE3 ABSPACK scaling algorithm.
;
_exptl_crystal_colour
;
;
_exptl_crystal_density_diffrn 1.651
_exptl_crystal_density_method 'not measured'
_exptl_crystal_description
;
;
_exptl_crystal_F_000 816
_exptl_crystal_size_max 0.23
_exptl_crystal_size_mid 0.22
_exptl_crystal_size_min 0.20
_refine_diff_density_max 1.011
_refine_diff_density_min -0.669
_refine_diff_density_rms 0.091
_refine_ls_extinction_method none
_refine_ls_goodness_of_fit_ref 1.035
_refine_ls_hydrogen_treatment constr
_refine_ls_matrix_type full
_refine_ls_number_parameters 427
_refine_ls_number_reflns 6757
_refine_ls_number_restraints 0
_refine_ls_restrained_S_all 1.035
_refine_ls_R_factor_all 0.0360
_refine_ls_R_factor_gt 0.0282
_refine_ls_shift/su_max 0.001
_refine_ls_shift/su_mean 0.000
_refine_ls_structure_factor_coef Fsqd
_refine_ls_weighting_details 'calc w=1/[\s^2^(Fo^2^)+(0.0186P)^2^+0.0000P] where P=(Fo^2^+2Fc^2^)/3'
_refine_ls_weighting_scheme calc
_refine_ls_wR_factor_gt 0.0534
_refine_ls_wR_factor_ref 0.0565
_reflns_number_gt 5994
_reflns_number_total 6757
_reflns_threshold_expression >2sigma(I)
_cod_data_source_file om400946n_si_002.cif
_cod_data_source_block complex-5
_cod_depositor_comments 'Adding full bibliography for 4082857.cif.'
_cod_original_cell_volume 1658.03(9)
_cod_database_code 4082857
_chemical_oxdiff_formula C20H20N4O4Pt1Cl1
_reflns_odcompleteness_completeness 99.82
_reflns_odcompleteness_iscentric 1
_reflns_odcompleteness_theta 26.32

loop_
_space_group_symop_id
_space_group_symop_operation_xyz
1 'x, y, z'
2 '-x, -y, -z'

loop_
_atom_site_label
_atom_site_type_symbol
_atom_site_fract_x
_atom_site_fract_y
_atom_site_fract_z
_atom_site_U_iso_or_equiv
_atom_site_adp_type
_atom_site_occupancy
_atom_site_symmetry_multiplicity
_atom_site_calc_flag
_atom_site_refinement_flags
_atom_site_disorder_assembly
_atom_site_disorder_group
Pt1 Pt 0.868478(15) 0.961220(12) 0.604406(8) 0.03270(5) Uani 1 1 d . . .
Cl1 Cl 0.67870(10) 0.94197(9) 0.48929(6) 0.0446(2) Uani 1 1 d . . .
O1 O 1.5273(3) 0.5590(3) 0.6238(2) 0.0633(8) Uani 1 1 d . . .
O2 O 1.1818(3) 1.3954(2) 1.24369(17) 0.0541(8) Uani 1 1 d . . .
O3 O 1.3601(3) 1.0237(2) 0.89316(16) 0.0505(7) Uani 1 1 d . . .
N1 N 0.9620(3) 0.8503(2) 0.52160(18) 0.0346(7) Uani 1 1 d . . .
N2 N 1.1261(3) 0.7581(3) 0.51271(18) 0.0353(7) Uani 1 1 d . . .
N3 N 0.8329(3) 1.0766(3) 0.72155(18) 0.0359(7) Uani 1 1 d . . .
N4 N 0.8989(3) 1.1834(3) 0.87366(19) 0.0380(7) Uani 1 1 d . . .
C1 C 1.0232(4) 0.9772(3) 0.6957(2) 0.0330(8) Uani 1 1 d . . .
C2 C 1.0432(4) 1.0548(3) 0.7889(2) 0.0332(8) Uani 1 1 d . . .
C3 C 1.1588(4) 1.0696(3) 0.8533(2) 0.0384(9) Uani 1 1 d . . .
H3 H 1.1744 1.1227 0.9146 0.046 Uiso 1 1 calc R . .
C4 C 1.2501(4) 1.0041(3) 0.8246(2) 0.0390(9) Uani 1 1 d . . .
C5 C 1.2323(4) 0.9261(3) 0.7332(2) 0.0379(8) Uani 1 1 d . . .
H5 H 1.2952 0.8836 0.7154 0.045 Uiso 1 1 calc R . .
C6 C 1.1174(4) 0.9130(3) 0.6687(2) 0.0335(8) Uani 1 1 d . . .
C7 C 1.0730(4) 0.8397(3) 0.5688(2) 0.0341(8) Uani 1 1 d . . .
C8 C 0.9303(4) 1.1071(3) 0.7981(2) 0.0343(8) Uani 1 1 d . . .
C9 C 0.9426(4) 0.7748(3) 0.4297(2) 0.0345(8) Uani 1 1 d . . .
C10 C 1.0449(4) 0.7156(3) 0.4232(2) 0.0342(8) Uani 1 1 d . . .
C11 C 1.0543(5) 0.6324(3) 0.3393(2) 0.0465(10) Uani 1 1 d . . .
H11 H 1.1227 0.5934 0.3356 0.056 Uiso 1 1 calc R . .
C12 C 0.9566(5) 0.6115(4) 0.2623(2) 0.0509(11) Uani 1 1 d . . .
H12 H 0.9584 0.5561 0.2050 0.061 Uiso 1 1 calc R . .
C13 C 0.8556(4) 0.6706(4) 0.2675(2) 0.0471(10) Uani 1 1 d . . .
H13 H 0.7923 0.6541 0.2133 0.056 Uiso 1 1 calc R . .
C14 C 0.8457(4) 0.7533(3) 0.3504(2) 0.0410(9) Uani 1 1 d . . .
H14 H 0.7776 0.7926 0.3531 0.049 Uiso 1 1 calc R . .
C15 C 1.2307(4) 0.7077(3) 0.5425(2) 0.0362(8) Uani 1 1 d . . .
C16 C 1.3668(4) 0.7646(3) 0.5475(3) 0.0440(9) Uani 1 1 d . . .
H16 H 1.3931 0.8372 0.5314 0.053 Uiso 1 1 calc R . .
C17 C 1.4628(4) 0.7137(4) 0.5763(3) 0.0505(10) Uani 1 1 d . . .
H17 H 1.5547 0.7529 0.5810 0.061 Uiso 1 1 calc R . .
C18 C 1.4242(4) 0.6034(3) 0.5988(2) 0.0435(9) Uani 1 1 d . . .
C19 C 1.2881(4) 0.5474(3) 0.5938(3) 0.0468(10) Uani 1 1 d . . .
H19 H 1.2615 0.4740 0.6088 0.056 Uiso 1 1 calc R . .
C20 C 1.1910(4) 0.6000(3) 0.5667(2) 0.0424(9) Uani 1 1 d . . .
H20 H 1.0993 0.5631 0.5646 0.051 Uiso 1 1 calc R . .
C21 C 1.4925(5) 0.4433(4) 0.6435(3) 0.0692(14) Uani 1 1 d . . .
H21A H 1.4342 0.3798 0.5892 0.104 Uiso 1 1 calc R . .
H21B H 1.4459 0.4510 0.6960 0.104 Uiso 1 1 calc R . .
H21C H 1.5740 0.4215 0.6585 0.104 Uiso 1 1 calc R . .
C22 C 0.7346(4) 1.1354(3) 0.7479(2) 0.0371(8) Uani 1 1 d . . .
C23 C 0.7762(4) 1.2030(3) 0.8439(2) 0.0387(9) Uani 1 1 d . . .
C24 C 0.6971(5) 1.2697(4) 0.8917(3) 0.0495(10) Uani 1 1 d . . .
H24 H 0.7237 1.3136 0.9557 0.059 Uiso 1 1 calc R . .
C25 C 0.5779(5) 1.2683(4) 0.8408(3) 0.0546(11) Uani 1 1 d . . .
H25 H 0.5229 1.3125 0.8707 0.066 Uiso 1 1 calc R . .
C26 C 0.5380(5) 1.2021(4) 0.7456(3) 0.0533(11) Uani 1 1 d . . .
H26 H 0.4568 1.2037 0.7133 0.064 Uiso 1 1 calc R . .
C27 C 0.6147(4) 1.1339(4) 0.6972(3) 0.0449(10) Uani 1 1 d . . .
H27 H 0.5867 1.0893 0.6334 0.054 Uiso 1 1 calc R . .
C28 C 0.9746(4) 1.2355(3) 0.9697(2) 0.0377(9) Uani 1 1 d . . .
C29 C 0.9511(5) 1.1701(4) 1.0317(3) 0.0543(12) Uani 1 1 d . . .
H29 H 0.8886 1.0915 1.0117 0.065 Uiso 1 1 calc R . .
C30 C 1.0199(5) 1.2198(4) 1.1247(3) 0.0540(12) Uani 1 1 d . . .
H30 H 1.0049 1.1741 1.1665 0.065 Uiso 1 1 calc R . .
C31 C 1.1098(4) 1.3365(3) 1.1543(2) 0.0421(9) Uani 1 1 d . . .
C32 C 1.1326(5) 1.4031(4) 1.0912(3) 0.0565(12) Uani 1 1 d . . .
H32 H 1.1940 1.4823 1.1111 0.068 Uiso 1 1 calc R . .
C33 C 1.0647(5) 1.3525(3) 0.9991(3) 0.0512(11) Uani 1 1 d . . .
H33 H 1.0799 1.3975 0.9570 0.061 Uiso 1 1 calc R . .
C34 C 1.1553(5) 1.3339(4) 1.3134(3) 0.0676(14) Uani 1 1 d . . .
H34A H 1.1763 1.2563 1.2950 0.101 Uiso 1 1 calc R . .
H34B H 1.0610 1.3189 1.3185 0.101 Uiso 1 1 calc R . .
H34C H 1.2110 1.3854 1.3731 0.101 Uiso 1 1 calc R . .
C35 C 1.4606(4) 0.9602(4) 0.8707(3) 0.0528(11) Uani 1 1 d . . .
H35A H 1.5454 1.0060 0.9147 0.063 Uiso 1 1 calc R . .
H35B H 1.4770 0.9591 0.8080 0.063 Uiso 1 1 calc R . .
C36 C 1.4195(5) 0.8285(4) 0.8740(3) 0.0638(13) Uani 1 1 d . B .
H36A H 1.3437 0.7789 0.8229 0.077 Uiso 1 1 calc R . .
H36B H 1.3892 0.8278 0.9329 0.077 Uiso 1 1 calc R . .
C37 C 1.5362(7) 0.7705(5) 0.8655(4) 0.0928(19) Uani 1 1 d . . .
H37A H 1.6168 0.8263 0.9103 0.111 Uiso 1 1 calc R A 1
H37B H 1.5570 0.7587 0.8027 0.111 Uiso 1 1 calc R A 1
C38 C 1.4994(9) 0.6460(6) 0.8846(4) 0.143(3) Uani 1 1 d . B 1
H38A H 1.4080 0.5992 0.8529 0.214 Uiso 1 1 calc R B 1
H38B H 1.5058 0.6598 0.9512 0.214 Uiso 1 1 calc R B 1
H38C H 1.5612 0.6006 0.8617 0.214 Uiso 1 1 calc R B 1

loop_
_atom_site_aniso_label
_atom_site_aniso_U_11
_atom_site_aniso_U_22
_atom_site_aniso_U_33
_atom_site_aniso_U_23
_atom_site_aniso_U_13
_atom_site_aniso_U_12
Pt1 0.03266(9) 0.03415(8) 0.03353(8) 0.01407(6) 0.00522(6) 0.01012(6)
Cl1 0.0387(6) 0.0540(6) 0.0436(5) 0.0187(4) 0.0023(4) 0.0160(5)
O1 0.0442(19) 0.0641(19) 0.099(2) 0.0468(18) 0.0123(17) 0.0238(16)
O2 0.061(2) 0.0499(16) 0.0417(14) 0.0141(13) 0.0014(14) 0.0019(15)
O3 0.0445(18) 0.0595(17) 0.0413(14) 0.0061(13) -0.0047(13) 0.0200(15)
N1 0.0367(19) 0.0370(16) 0.0325(15) 0.0114(13) 0.0105(14) 0.0126(14)
N2 0.0353(19) 0.0384(16) 0.0348(15) 0.0128(13) 0.0065(14) 0.0135(15)
N3 0.0335(19) 0.0386(16) 0.0358(15) 0.0113(13) 0.0030(14) 0.0127(14)
N4 0.041(2) 0.0366(16) 0.0370(16) 0.0093(13) 0.0071(14) 0.0145(15)
C1 0.032(2) 0.0319(18) 0.0391(18) 0.0156(16) 0.0098(16) 0.0090(16)
C2 0.035(2) 0.0294(18) 0.0362(18) 0.0122(15) 0.0083(16) 0.0079(16)
C3 0.042(2) 0.039(2) 0.0325(18) 0.0106(16) 0.0032(17) 0.0107(18)
C4 0.032(2) 0.048(2) 0.0362(19) 0.0161(17) -0.0011(17) 0.0094(18)
C5 0.035(2) 0.046(2) 0.0393(19) 0.0162(17) 0.0097(17) 0.0183(18)
C6 0.032(2) 0.0353(19) 0.0331(17) 0.0113(15) 0.0048(16) 0.0096(17)
C7 0.037(2) 0.0345(19) 0.0346(18) 0.0127(16) 0.0087(16) 0.0135(17)
C8 0.038(2) 0.0320(18) 0.0352(18) 0.0125(15) 0.0083(17) 0.0103(17)
C9 0.039(2) 0.0318(18) 0.0331(18) 0.0148(15) 0.0074(16) 0.0065(17)
C10 0.037(2) 0.0341(19) 0.0314(18) 0.0139(15) 0.0054(16) 0.0063(17)
C11 0.057(3) 0.045(2) 0.043(2) 0.0141(18) 0.013(2) 0.022(2)
C12 0.071(3) 0.045(2) 0.034(2) 0.0069(18) 0.009(2) 0.020(2)
C13 0.054(3) 0.049(2) 0.0324(19) 0.0135(18) 0.0009(18) 0.005(2)
C14 0.038(2) 0.043(2) 0.041(2) 0.0172(18) 0.0013(18) 0.0075(18)
C15 0.039(2) 0.039(2) 0.0322(18) 0.0113(16) 0.0057(16) 0.0144(18)
C16 0.042(3) 0.041(2) 0.056(2) 0.0239(19) 0.0148(19) 0.0125(19)
C17 0.033(2) 0.052(2) 0.074(3) 0.030(2) 0.015(2) 0.012(2)
C18 0.044(3) 0.048(2) 0.045(2) 0.0186(18) 0.0094(19) 0.019(2)
C19 0.047(3) 0.038(2) 0.058(2) 0.0248(19) 0.007(2) 0.007(2)
C20 0.032(2) 0.044(2) 0.052(2) 0.0215(18) 0.0040(18) 0.0077(18)
C21 0.065(3) 0.065(3) 0.098(3) 0.046(3) 0.013(3) 0.033(3)
C22 0.036(2) 0.0357(19) 0.045(2) 0.0153(17) 0.0129(18) 0.0151(18)
C23 0.041(2) 0.036(2) 0.043(2) 0.0139(17) 0.0103(18) 0.0147(18)
C24 0.055(3) 0.049(2) 0.051(2) 0.014(2) 0.019(2) 0.024(2)
C25 0.051(3) 0.060(3) 0.064(3) 0.018(2) 0.020(2) 0.033(2)
C26 0.051(3) 0.060(3) 0.059(3) 0.020(2) 0.010(2) 0.033(2)
C27 0.047(3) 0.048(2) 0.045(2) 0.0175(18) 0.0084(19) 0.020(2)
C28 0.041(2) 0.037(2) 0.0375(19) 0.0120(16) 0.0099(17) 0.0138(18)
C29 0.060(3) 0.038(2) 0.055(2) 0.0166(19) 0.003(2) -0.002(2)
C30 0.067(3) 0.047(2) 0.043(2) 0.0233(19) 0.002(2) 0.000(2)
C31 0.044(3) 0.040(2) 0.040(2) 0.0099(17) 0.0098(18) 0.0103(19)
C32 0.069(3) 0.038(2) 0.053(2) 0.0157(19) 0.007(2) -0.002(2)
C33 0.064(3) 0.043(2) 0.047(2) 0.0227(19) 0.009(2) 0.005(2)
C34 0.070(4) 0.078(3) 0.046(2) 0.027(2) 0.003(2) 0.000(3)
C35 0.039(3) 0.068(3) 0.044(2) 0.009(2) -0.0043(19) 0.017(2)
C36 0.066(4) 0.073(3) 0.055(3) 0.017(2) 0.007(2) 0.031(3)
C37 0.110(5) 0.106(4) 0.073(3) 0.013(3) 0.006(3) 0.070(4)
C38 0.213(10) 0.138(6) 0.126(5) 0.045(5) 0.043(6) 0.128(6)

loop_
_atom_type_symbol
_atom_type_description
_atom_type_scat_dispersion_real
_atom_type_scat_dispersion_imag
_atom_type_scat_source
C C 0.0033 0.0016 'International Tables Vol C Tables 4.2.6.8 and 6.1.1.4'
H H 0.0000 0.0000 'International Tables Vol C Tables 4.2.6.8 and 6.1.1.4'
Cl Cl 0.1484 0.1585 'International Tables Vol C Tables 4.2.6.8 and 6.1.1.4'
N N 0.0061 0.0033 'International Tables Vol C Tables 4.2.6.8 and 6.1.1.4'
O O 0.0106 0.0060 'International Tables Vol C Tables 4.2.6.8 and 6.1.1.4'
Pt Pt -1.7033 8.3905 'International Tables Vol C Tables 4.2.6.8 and 6.1.1.4'

loop_
_geom_angle_atom_site_label_1
_geom_angle_atom_site_label_2
_geom_angle_atom_site_label_3
_geom_angle
N1 Pt1 Cl1 99.45(8)
N3 Pt1 Cl1 101.18(9)
N3 Pt1 N1 159.37(12)
C1 Pt1 Cl1 179.08(10)
C1 Pt1 N1 79.93(13)
C1 Pt1 N3 79.45(13)
C18 O1 C21 117.9(3)
C31 O2 C34 117.7(3)
C4 O3 C35 119.4(3)
C7 N1 Pt1 113.3(2)
C7 N1 C9 107.2(3)
C9 N1 Pt1 139.4(3)
C7 N2 C10 107.0(3)
C7 N2 C15 126.7(3)
C10 N2 C15 125.5(3)
C8 N3 Pt1 113.5(2)
C8 N3 C22 107.9(3)
C22 N3 Pt1 138.6(2)
C8 N4 C23 107.8(3)
C8 N4 C28 128.0(3)
C23 N4 C28 124.2(3)
C2 C1 Pt1 120.4(3)
C6 C1 Pt1 119.8(2)
C6 C1 C2 119.8(3)
C1 C2 C8 108.3(3)
C3 C2 C1 119.8(3)
C3 C2 C8 131.9(3)
C2 C3 H3 120.4
C4 C3 C2 119.1(3)
C4 C3 H3 120.4
O3 C4 C3 115.0(3)
O3 C4 C5 122.7(4)
C5 C4 C3 122.3(3)
C4 C5 H5 120.8
C4 C5 C6 118.3(3)
C6 C5 H5 120.8
C1 C6 C7 108.8(3)
C5 C6 C1 120.7(3)
C5 C6 C7 130.6(3)
N1 C7 N2 111.3(3)
N1 C7 C6 118.1(3)
N2 C7 C6 130.6(3)
N3 C8 N4 110.1(3)
N3 C8 C2 118.3(3)
N4 C8 C2 131.6(3)
N1 C9 C10 108.1(3)
N1 C9 C14 131.6(4)
C14 C9 C10 120.3(3)
N2 C10 C9 106.4(3)
C11 C10 N2 131.1(4)
C11 C10 C9 122.5(3)
C10 C11 H11 121.9
C12 C11 C10 116.1(4)
C12 C11 H11 121.9
C11 C12 H12 119.0
C11 C12 C13 122.0(4)
C13 C12 H12 119.0
C12 C13 H13 118.9
C14 C13 C12 122.3(4)
C14 C13 H13 118.9
C9 C14 H14 121.6
C13 C14 C9 116.8(4)
C13 C14 H14 121.6
C16 C15 N2 121.5(3)
C16 C15 C20 120.5(4)
C20 C15 N2 118.0(3)
C15 C16 H16 120.2
C17 C16 C15 119.6(3)
C17 C16 H16 120.2
C16 C17 H17 119.7
C16 C17 C18 120.6(4)
C18 C17 H17 119.7
O1 C18 C17 115.8(4)
O1 C18 C19 124.8(3)
C19 C18 C17 119.3(4)
C18 C19 H19 119.9
C18 C19 C20 120.2(3)
C20 C19 H19 119.9
C15 C20 H20 120.1
C19 C20 C15 119.7(4)
C19 C20 H20 120.1
O1 C21 H21A 109.5
O1 C21 H21B 109.5
O1 C21 H21C 109.5
H21A C21 H21B 109.5
H21A C21 H21C 109.5
H21B C21 H21C 109.5
N3 C22 C23 107.4(3)
C27 C22 N3 131.3(3)
C27 C22 C23 121.3(3)
N4 C23 C22 106.8(3)
C24 C23 N4 132.0(4)
C24 C23 C22 121.2(4)
C23 C24 H24 121.4
C25 C24 C23 117.3(4)
C25 C24 H24 121.4
C24 C25 H25 119.4
C24 C25 C26 121.3(4)
C26 C25 H25 119.4
C25 C26 H26 118.9
C27 C26 C25 122.2(4)
C27 C26 H26 118.9
C22 C27 C26 116.7(4)
C22 C27 H27 121.6
C26 C27 H27 121.6
C29 C28 N4 119.7(3)
C29 C28 C33 120.0(3)
C33 C28 N4 120.2(3)
C28 C29 H29 119.7
C28 C29 C30 120.6(4)
C30 C29 H29 119.7
C29 C30 H30 120.3
C31 C30 C29 119.5(3)
C31 C30 H30 120.3
O2 C31 C30 124.8(3)
O2 C31 C32 115.4(3)
C30 C31 C32 119.8(3)
C31 C32 H32 119.9
C33 C32 C31 120.2(4)
C33 C32 H32 119.9
C28 C33 C32 119.9(3)
C28 C33 H33 120.0
C32 C33 H33 120.0
O2 C34 H34A 109.5
O2 C34 H34B 109.5
O2 C34 H34C 109.5
H34A C34 H34B 109.5
H34A C34 H34C 109.5
H34B C34 H34C 109.5
O3 C35 H35A 108.9
O3 C35 H35B 108.9
O3 C35 C36 113.3(4)
H35A C35 H35B 107.7
C36 C35 H35A 108.9
C36 C35 H35B 108.9
C35 C36 H36A 109.2
C35 C36 H36B 109.2
C35 C36 C37 112.1(4)
H36A C36 H36B 107.9
C37 C36 H36A 109.2
C37 C36 H36B 109.2
C36 C37 H37A 109.4
C36 C37 H37B 109.4
C36 C37 C38 111.0(5)
H37A C37 H37B 108.0
C38 C37 H37A 109.4
C38 C37 H37B 109.4
C37 C38 H38A 109.5
C37 C38 H38B 109.5
C37 C38 H38C 109.5

loop_
_geom_bond_atom_site_label_1
_geom_bond_atom_site_label_2
_geom_bond_distance
Pt1 Cl1 2.3935(9)
Pt1 N1 2.038(3)
Pt1 N3 2.033(3)
Pt1 C1 1.927(3)
O1 C18 1.358(4)
O1 C21 1.430(5)
O2 C31 1.362(4)
O2 C34 1.435(4)
O3 C4 1.377(4)
O3 C35 1.436(5)
N1 C7 1.334(4)
N1 C9 1.382(4)
N2 C7 1.355(4)
N2 C10 1.394(4)
N2 C15 1.440(4)
N3 C8 1.346(4)
N3 C22 1.393(5)
N4 C8 1.362(4)
N4 C23 1.391(5)
N4 C28 1.450(4)
C1 C2 1.405(4)
C1 C6 1.398(5)
C2 C3 1.396(5)
C2 C8 1.448(5)
C3 H3 0.9300
C3 C4 1.387(5)
C4 C5 1.388(5)
C5 H5 0.9300
C5 C6 1.398(5)
C6 C7 1.466(4)
C9 C10 1.397(5)
C9 C14 1.393(5)
C10 C11 1.394(5)
C11 H11 0.9300
C11 C12 1.375(5)
C12 H12 0.9300
C12 C13 1.384(6)
C13 H13 0.9300
C13 C14 1.383(5)
C14 H14 0.9300
C15 C16 1.379(5)
C15 C20 1.383(5)
C16 H16 0.9300
C16 C17 1.368(5)
C17 H17 0.9300
C17 C18 1.395(5)
C18 C19 1.378(5)
C19 H19 0.9300
C19 C20 1.381(5)
C20 H20 0.9300
C21 H21A 0.9600
C21 H21B 0.9600
C21 H21C 0.9600
C22 C23 1.401(5)
C22 C27 1.377(5)
C23 C24 1.388(5)
C24 H24 0.9300
C24 C25 1.372(6)
C25 H25 0.9300
C25 C26 1.386(5)
C26 H26 0.9300
C26 C27 1.382(6)
C27 H27 0.9300
C28 C29 1.363(5)
C28 C33 1.372(5)
C29 H29 0.9300
C29 C30 1.390(5)
C30 H30 0.9300
C30 C31 1.369(5)
C31 C32 1.386(5)
C32 H32 0.9300
C32 C33 1.375(5)
C33 H33 0.9300
C34 H34A 0.9600
C34 H34B 0.9600
C34 H34C 0.9600
C35 H35A 0.9700
C35 H35B 0.9700
C35 C36 1.509(6)
C36 H36A 0.9700
C36 H36B 0.9700
C36 C37 1.522(7)
C37 H37A 0.9700
C37 H37B 0.9700
C37 C38 1.525(8)
C38 H38A 0.9600
C38 H38B 0.9600
C38 H38C 0.9600

loop_
_geom_torsion_atom_site_label_1
_geom_torsion_atom_site_label_2
_geom_torsion_atom_site_label_3
_geom_torsion_atom_site_label_4
_geom_torsion
Pt1 N1 C7 N2 175.4(2)
Pt1 N1 C7 C6 -4.1(4)
Pt1 N1 C9 C10 -174.5(2)
Pt1 N1 C9 C14 6.5(6)
Pt1 N3 C8 N4 -179.5(2)
Pt1 N3 C8 C2 -0.9(4)
Pt1 N3 C22 C23 179.5(3)
Pt1 N3 C22 C27 0.4(6)
Pt1 C1 C2 C3 -177.3(2)
Pt1 C1 C2 C8 2.4(4)
Pt1 C1 C6 C5 178.2(2)
Pt1 C1 C6 C7 -1.0(4)
Cl1 Pt1 N1 C7 -178.1(2)
Cl1 Pt1 N1 C9 -2.6(3)
Cl1 Pt1 N3 C8 -177.6(2)
Cl1 Pt1 N3 C22 2.8(4)
Cl1 Pt1 C1 C2 130(6)
Cl1 Pt1 C1 C6 -49(6)
O1 C18 C19 C20 -179.4(4)
O2 C31 C32 C33 -179.8(4)
O3 C4 C5 C6 -179.7(3)
O3 C35 C36 C37 -170.8(3)
N1 Pt1 N3 C8 2.9(4)
N1 Pt1 N3 C22 -176.7(3)
N1 Pt1 C1 C2 178.1(3)
N1 Pt1 C1 C6 -0.8(3)
N1 C9 C10 N2 -0.5(4)
N1 C9 C10 C11 180.0(3)
N1 C9 C14 C13 179.8(3)
N2 C10 C11 C12 -179.4(3)
N2 C15 C16 C17 179.9(3)
N2 C15 C20 C19 178.8(3)
N3 Pt1 N1 C7 1.4(4)
N3 Pt1 N1 C9 176.9(3)
N3 Pt1 C1 C2 -2.3(3)
N3 Pt1 C1 C6 178.8(3)
N3 C22 C23 N4 -0.2(4)
N3 C22 C23 C24 -178.3(3)
N3 C22 C27 C26 179.0(4)
N4 C23 C24 C25 -178.7(4)
N4 C28 C29 C30 -178.2(4)
N4 C28 C33 C32 177.7(4)
C1 Pt1 N1 C7 2.6(2)
C1 Pt1 N1 C9 178.1(4)
C1 Pt1 N3 C8 1.7(2)
C1 Pt1 N3 C22 -177.9(4)
C1 C2 C3 C4 -2.0(5)
C1 C2 C8 N3 -0.8(4)
C1 C2 C8 N4 177.4(3)
C1 C6 C7 N1 3.3(4)
C1 C6 C7 N2 -176.0(3)
C2 C1 C6 C5 -0.7(5)
C2 C1 C6 C7 -179.9(3)
C2 C3 C4 O3 -179.3(3)
C2 C3 C4 C5 1.5(5)
C3 C2 C8 N3 178.8(3)
C3 C2 C8 N4 -3.0(6)
C3 C4 C5 C6 -0.6(5)
C4 O3 C35 C36 -81.2(4)
C4 C5 C6 C1 0.2(5)
C4 C5 C6 C7 179.2(3)
C5 C6 C7 N1 -175.8(3)
C5 C6 C7 N2 4.9(6)
C6 C1 C2 C3 1.6(5)
C6 C1 C2 C8 -178.7(3)
C7 N1 C9 C10 1.2(4)
C7 N1 C9 C14 -177.8(4)
C7 N2 C10 C9 -0.4(4)
C7 N2 C10 C11 179.1(4)
C7 N2 C15 C16 -90.8(5)
C7 N2 C15 C20 88.8(4)
C8 N3 C22 C23 0.0(4)
C8 N3 C22 C27 -179.2(4)
C8 N4 C23 C22 0.3(4)
C8 N4 C23 C24 178.2(4)
C8 N4 C28 C29 -87.6(5)
C8 N4 C28 C33 95.5(5)
C8 C2 C3 C4 178.5(3)
C9 N1 C7 N2 -1.5(4)
C9 N1 C7 C6 179.0(3)
C9 C10 C11 C12 0.1(5)
C10 N2 C7 N1 1.2(4)
C10 N2 C7 C6 -179.4(3)
C10 N2 C15 C16 100.9(4)
C10 N2 C15 C20 -79.5(4)
C10 C9 C14 C13 0.9(5)
C10 C11 C12 C13 0.7(6)
C11 C12 C13 C14 -0.6(6)
C12 C13 C14 C9 -0.2(6)
C14 C9 C10 N2 178.7(3)
C14 C9 C10 C11 -0.9(5)
C15 N2 C7 N1 -168.8(3)
C15 N2 C7 C6 10.6(6)
C15 N2 C10 C9 169.8(3)
C15 N2 C10 C11 -10.7(6)
C15 C16 C17 C18 1.3(6)
C16 C15 C20 C19 -1.6(5)
C16 C17 C18 O1 178.1(4)
C16 C17 C18 C19 -1.5(6)
C17 C18 C19 C20 0.1(6)
C18 C19 C20 C15 1.4(6)
C20 C15 C16 C17 0.3(6)
C21 O1 C18 C17 -177.3(4)
C21 O1 C18 C19 2.2(6)
C22 N3 C8 N4 0.2(4)
C22 N3 C8 C2 178.8(3)
C22 C23 C24 C25 -1.1(6)
C23 N4 C8 N3 -0.3(4)
C23 N4 C8 C2 -178.6(3)
C23 N4 C28 C29 91.2(5)
C23 N4 C28 C33 -85.8(5)
C23 C22 C27 C26 -0.1(6)
C23 C24 C25 C26 0.5(6)
C24 C25 C26 C27 0.4(7)
C25 C26 C27 C22 -0.6(6)
C27 C22 C23 N4 179.1(3)
C27 C22 C23 C24 0.9(6)
C28 N4 C8 N3 178.6(3)
C28 N4 C8 C2 0.3(6)
C28 N4 C23 C22 -178.7(3)
C28 N4 C23 C24 -0.8(6)
C28 C29 C30 C31 1.3(7)
C29 C28 C33 C32 0.8(7)
C29 C30 C31 O2 179.3(4)
C29 C30 C31 C32 -0.9(7)
C30 C31 C32 C33 0.4(7)
C31 C32 C33 C28 -0.3(7)
C33 C28 C29 C30 -1.3(7)
C34 O2 C31 C30 -4.1(6)
C34 O2 C31 C32 176.0(4)
C35 O3 C4 C3 180.0(3)
C35 O3 C4 C5 -0.8(5)
C35 C36 C37 C38 171.0(4)
